data_7048900
loop_
_publ_author_name
'Su, Bochao'
'Ota, Kei'
'Li, Yongxin'
'Kinjo, Rei'

_publ_section_title
;
 Germylone-bridged bimetallic Ir and Rh complexes.
;
_journal_issue 11
_journal_name_full 'Dalton transactions (Cambridge, England : 2003)'
_journal_page_first 3555
_journal_page_last 3559
_journal_paper_doi 10.1039/c9dt00145j
_journal_volume 48
_journal_year 2019
_chemical_formula_sum 'C46.5 H67 Cl2 Ge N3 Rh2'
_chemical_formula_weight 1017.34
_space_group_crystal_system orthorhombic
_space_group_IT_number 61
_space_group_name_Hall '-P 2ac 2ab'
_space_group_name_H-M_alt 'P b c a'
_symmetry_space_group_name_Hall '-P 2ac 2ab'
_symmetry_space_group_name_H-M 'P b c a'
_atom_sites_solution_hydrogens mixed
_atom_sites_solution_primary dual
_audit_update_record
;
2019-01-09 deposited with the CCDC.
2019-02-07 downloaded from the CCDC.
;
_cell_angle_alpha 90
_cell_angle_beta 90
_cell_angle_gamma 90
_cell_formula_units_Z 8
_cell_length_a 12.0092(2)
_cell_length_b 22.8477(5)
_cell_length_c 31.5357(6)
_cell_measurement_reflns_used 9790
_cell_measurement_temperature 100.(2)
_cell_measurement_theta_max 31.5819
_cell_measurement_theta_min 2.5440
_cell_volume 8652.8(3)
_computing_cell_refinement 'SAINT V8.38A (Bruker AXS Inc., 2017)'
_computing_data_collection 'APEX3 (Bruker AXS Inc., 2017)'
_computing_data_reduction 'SAINT V8.38A (Bruker AXS Inc., 2017)'
_computing_publication_material 'APEX3 (Bruker AXS Inc., 2017)'
_computing_structure_refinement 'SHELXL-2016/6 (Sheldrick, 2016)'
_computing_structure_solution 'XT, VERSION 2014/5'
_diffrn_ambient_temperature 100.(2)
_diffrn_detector_area_resol_mean 7.4074
_diffrn_measured_fraction_theta_full 0.998
_diffrn_measured_fraction_theta_max 0.998
_diffrn_measurement_device_type 'Photon II CPADs detector'
_diffrn_measurement_method 'phi and omega scans'
_diffrn_radiation_monochromator 'Multilayer Mirror'
_diffrn_radiation_type MoK\a
_diffrn_radiation_wavelength 0.71073
_diffrn_reflns_av_R_equivalents 0.1002
_diffrn_reflns_av_unetI/netI 0.0615
_diffrn_reflns_limit_h_max 18
_diffrn_reflns_limit_h_min -18
_diffrn_reflns_limit_k_max 34
_diffrn_reflns_limit_k_min -26
_diffrn_reflns_limit_l_max 47
_diffrn_reflns_limit_l_min -47
_diffrn_reflns_number 142040
_diffrn_reflns_theta_full 32.59
_diffrn_reflns_theta_max 32.59
_diffrn_reflns_theta_min 2.20
_diffrn_source 'Incoatec microfocus source'
_diffrn_source_type 'Bruker D8 Quest'
_exptl_absorpt_coefficient_mu 1.604
_exptl_absorpt_correction_T_max 0.91
_exptl_absorpt_correction_T_min 0.75
_exptl_absorpt_correction_type multi-scan
_exptl_absorpt_process_details
;
SADABS-2016/2 - Bruker AXS area detector scaling and absorption correction
;
_exptl_crystal_colour brown
_exptl_crystal_density_diffrn 1.562
_exptl_crystal_density_method 'not measured'
_exptl_crystal_description plate
_exptl_crystal_F_000 4184
_exptl_crystal_size_max 0.240
_exptl_crystal_size_mid 0.220
_exptl_crystal_size_min 0.060
_refine_diff_density_max 0.916
_refine_diff_density_min -0.927
_refine_ls_extinction_method none
_refine_ls_goodness_of_fit_ref 1.041
_refine_ls_hydrogen_treatment constr
_refine_ls_matrix_type full
_refine_ls_number_parameters 570
_refine_ls_number_reflns 15751
_refine_ls_number_restraints 253
_refine_ls_restrained_S_all 1.034
_refine_ls_R_factor_all 0.0787
_refine_ls_R_factor_gt 0.0428
_refine_ls_shift/su_max 0.002
_refine_ls_shift/su_mean 0.000
_refine_ls_structure_factor_coef Fsqd
_refine_ls_weighting_details 'w=1/[\s^2^(Fo^2^)+(0.0223P)^2^+12.9447P] where P=(Fo^2^+2Fc^2^)/3'
_refine_ls_weighting_scheme calc
_refine_ls_wR_factor_gt 0.0736
_refine_ls_wR_factor_ref 0.0872
_reflns_number_gt 11212
_reflns_number_total 15751
_reflns_threshold_expression 'I > 2\s(I)'
_cod_data_source_file c9dt00145j2.cif
_cod_data_source_block rei881m
_cod_depositor_comments
;
The following automatic conversions were performed:

'_exptl_absorpt_correction_type' value 'Multi-Scan' changed to
'multi-scan' according to
/home/data/users/saulius/crontab/automatic-downloads/rss-feeds/RSC/lib/dictionaries/cif_core.dic
dictionary named 'cif_core.dic' version 2.4.2 from 2011-04-26.

Automatic conversion script
Id: cif_fix_values 4973 2017-02-22 13:04:09Z antanas 

 Adding full bibliography for 7048898--7048900.cif.
;
_cod_original_formula_sum 'C46.50 H67 Cl2 Ge N3 Rh2'
_cod_database_code 7048900

loop_
_space_group_symop_operation_xyz
'x, y, z'
'-x+1/2, -y, z+1/2'
'-x, y+1/2, -z+1/2'
'x+1/2, -y+1/2, -z'
'-x, -y, -z'
'x-1/2, y, -z-1/2'
'x, -y-1/2, z-1/2'
'-x-1/2, y-1/2, z'

loop_
_atom_site_type_symbol
_atom_site_label
_atom_site_fract_x
_atom_site_fract_y
_atom_site_fract_z
_atom_site_U_iso_or_equiv
_atom_site_adp_type
_atom_site_calc_flag
_atom_site_refinement_flags_adp
_atom_site_refinement_flags_occupancy
_atom_site_refinement_flags_posn
_atom_site_occupancy
_atom_site_disorder_assembly
_atom_site_disorder_group
C C1 0.4537(2) 0.37367(11) 0.42369(8) 0.0155(5) Uani d . . . 1.0 . .
C C2 0.3358(2) 0.40444(13) 0.47727(9) 0.0225(6) Uani d . . . 1.0 . .
H H2A 0.273219 0.377316 0.482855 0.027 Uiso calc U . R 1.0 . .
H H2B 0.31585 0.443961 0.487662 0.027 Uiso calc U . R 1.0 . .
C C3 0.4429(2) 0.38272(13) 0.49765(8) 0.0208(6) Uani d . . . 1.0 . .
H H3A 0.488765 0.415591 0.508277 0.025 Uiso calc U . R 1.0 . .
H H3B 0.427483 0.355252 0.52121 0.025 Uiso calc U . R 1.0 . .
C C4 0.5976(2) 0.32184(11) 0.45987(8) 0.0155(5) Uani d . . . 1.0 . .
C C5 0.7300(2) 0.28104(11) 0.40747(8) 0.0155(5) Uani d . . . 1.0 . .
C C6 0.8316(2) 0.30952(12) 0.40067(8) 0.0166(5) Uani d . . . 1.0 . .
C C7 0.8472(2) 0.37262(12) 0.41206(9) 0.0216(6) Uani d . . . 1.0 . .
H H7A 0.915141 0.377047 0.428992 0.032 Uiso d U . R 1.0 . .
H H7B 0.783021 0.386163 0.428533 0.032 Uiso d U . R 1.0 . .
H H7C 0.853687 0.39596 0.386099 0.032 Uiso d U . R 1.0 . .
C C8 0.9204(2) 0.27716(13) 0.38507(9) 0.0197(5) Uani d . . . 1.0 . .
H H8 0.989215 0.296395 0.379937 0.024 Uiso calc U . R 1.0 . .
C C9 0.9122(2) 0.21770(13) 0.37670(9) 0.0197(5) Uani d . . . 1.0 . .
C C10 1.0124(3) 0.18311(14) 0.36190(10) 0.0272(6) Uani d . . . 1.0 . .
H H10A 1.005533 0.175052 0.331485 0.041 Uiso calc U . R 1.0 . .
H H10B 1.016238 0.146082 0.377507 0.041 Uiso calc U . R 1.0 . .
H H10C 1.080264 0.20581 0.367105 0.041 Uiso calc U . R 1.0 . .
C C11 0.8093(2) 0.19080(13) 0.38338(9) 0.0218(6) Uani d . . . 1.0 . .
H H11 0.802019 0.150184 0.377559 0.026 Uiso calc U . R 1.0 . .
C C12 0.7172(2) 0.22144(12) 0.39829(9) 0.0178(5) Uani d . . . 1.0 . .
C C13 0.6079(2) 0.19083(12) 0.40528(10) 0.0247(6) Uani d . . . 1.0 . .
H H13A 0.615555 0.149339 0.397957 0.037 Uiso calc U . R 1.0 . .
H H13B 0.550653 0.208724 0.387317 0.037 Uiso calc U . R 1.0 . .
H H13C 0.586197 0.194466 0.435122 0.037 Uiso calc U . R 1.0 . .
C C14 0.6482(2) 0.29976(12) 0.50181(9) 0.0190(5) Uani d . . . 1.0 . .
C C15 0.7603(2) 0.26763(13) 0.49656(9) 0.0239(6) Uani d . . . 1.0 . .
H H15A 0.78773 0.255341 0.524443 0.036 Uiso calc U . R 1.0 . .
H H15B 0.814565 0.293998 0.483377 0.036 Uiso calc U . R 1.0 . .
H H15C 0.74985 0.233136 0.478526 0.036 Uiso calc U . R 1.0 . .
C C16 0.5675(3) 0.25624(14) 0.52271(10) 0.0271(7) Uani d . . . 1.0 . .
H H16A 0.555794 0.222801 0.503767 0.041 Uiso calc U . R 1.0 . .
H H16B 0.496137 0.275649 0.528121 0.041 Uiso calc U . R 1.0 . .
H H16C 0.599129 0.242511 0.549581 0.041 Uiso calc U . R 1.0 . .
C C17 0.6721(3) 0.35176(14) 0.53184(9) 0.0266(6) Uani d . . . 1.0 . .
H H17A 0.602193 0.365117 0.54466 0.04 Uiso calc U . R 1.0 . .
H H17B 0.705622 0.383885 0.515695 0.04 Uiso calc U . R 1.0 . .
H H17C 0.723469 0.339254 0.554211 0.04 Uiso calc U . R 1.0 . .
C C18 0.2974(2) 0.43986(12) 0.40107(9) 0.0175(5) Uani d . . . 1.0 . .
C C19 0.3191(3) 0.50553(13) 0.40847(11) 0.0298(7) Uani d . . . 1.0 . .
H H19A 0.399037 0.514263 0.404154 0.036 Uiso calc U . R 1.0 . .
H H19B 0.299229 0.516123 0.437959 0.036 Uiso calc U . R 1.0 . .
C C20 0.2482(3) 0.54148(14) 0.37710(11) 0.0331(8) Uani d . . . 1.0 . .
H H20 0.262193 0.584149 0.381746 0.04 Uiso calc U . R 1.0 . .
C C21 0.1257(3) 0.52839(16) 0.38423(11) 0.0366(8) Uani d . . . 1.0 . .
H H21A 0.079958 0.551985 0.364481 0.044 Uiso calc U . R 1.0 . .
H H21B 0.104654 0.539077 0.41358 0.044 Uiso calc U . R 1.0 . .
C C22 0.1035(2) 0.46343(16) 0.37688(10) 0.0312(7) Uani d . . . 1.0 . .
H H22 0.022672 0.455171 0.381506 0.037 Uiso calc U . R 1.0 . .
C C23 0.1731(2) 0.42683(15) 0.40822(10) 0.0275(7) Uani d . . . 1.0 . .
H H23A 0.152161 0.436806 0.437711 0.033 Uiso calc U . R 1.0 . .
H H23B 0.158456 0.384647 0.403715 0.033 Uiso calc U . R 1.0 . .
C C24 0.3288(2) 0.42471(14) 0.35574(9) 0.0249(6) Uani d . . . 1.0 . .
H H24A 0.316881 0.382387 0.350768 0.03 Uiso calc U . R 1.0 . .
H H24B 0.408608 0.433375 0.351045 0.03 Uiso calc U . R 1.0 . .
C C25 0.2579(2) 0.46025(14) 0.32460(9) 0.0258(6) Uani d . . . 1.0 . .
H H25 0.279074 0.449689 0.294893 0.031 Uiso calc U . R 1.0 . .
C C26 0.1353(3) 0.44635(15) 0.33163(10) 0.0292(7) Uani d . . . 1.0 . .
H H26A 0.121932 0.404031 0.327206 0.035 Uiso calc U . R 1.0 . .
H H26B 0.089152 0.468407 0.311113 0.035 Uiso calc U . R 1.0 . .
C C27 0.2790(3) 0.52538(15) 0.33176(11) 0.0313(7) Uani d . . . 1.0 . .
H H27A 0.358497 0.534382 0.3266 0.038 Uiso calc U . R 1.0 . .
H H27B 0.233733 0.548661 0.311661 0.038 Uiso calc U . R 1.0 . .
C C28 0.5439(2) 0.29153(12) 0.27783(8) 0.0198(5) Uani d . . . 1.0 . .
H H28 0.548076 0.330777 0.287646 0.024 Uiso calc U . R 1.0 . .
C C29 0.5968(2) 0.24821(12) 0.30155(9) 0.0202(6) Uani d . . . 1.0 . .
H H29 0.635834 0.260159 0.326284 0.024 Uiso calc U . R 1.0 . .
C C30 0.5968(3) 0.18374(13) 0.29098(10) 0.0291(7) Uani d . . . 1.0 . .
H H30A 0.64427 0.177332 0.265737 0.035 Uiso calc U . R 1.0 . .
H H30B 0.630469 0.161969 0.314904 0.035 Uiso calc U . R 1.0 . .
C C31 0.4825(3) 0.15896(15) 0.28226(13) 0.0389(9) Uani d . . . 1.0 . .
H H31A 0.481359 0.117353 0.291028 0.047 Uiso calc U . R 1.0 . .
H H31B 0.468513 0.160327 0.251338 0.047 Uiso calc U . R 1.0 . .
C C32 0.3888(3) 0.19101(14) 0.30488(11) 0.0287(7) Uani d . . . 1.0 . .
H H32 0.367383 0.178351 0.332394 0.034 Uiso calc U . R 1.0 . .
C C33 0.3341(2) 0.23741(15) 0.28705(10) 0.0293(7) Uani d . . . 1.0 . .
H H33 0.274751 0.254035 0.302905 0.035 Uiso calc U . R 1.0 . .
C C34 0.3595(3) 0.26480(19) 0.24432(11) 0.0417(9) Uani d . . . 1.0 . .
H H34A 0.335123 0.237491 0.221783 0.05 Uiso calc U . R 1.0 . .
H H34B 0.315011 0.30105 0.241428 0.05 Uiso calc U . R 1.0 . .
C C35 0.4800(3) 0.27956(15) 0.23713(10) 0.0298(7) Uani d . . . 1.0 . .
H H35A 0.484584 0.314527 0.218668 0.036 Uiso calc U . R 1.0 . .
H H35B 0.516038 0.246681 0.221973 0.036 Uiso calc U . R 1.0 . .
C C36 0.7692(2) 0.51918(12) 0.35476(9) 0.0206(6) Uani d . . . 1.0 . .
H H36 0.79783 0.510383 0.382104 0.025 Uiso calc U . R 1.0 . .
C C37 0.6628(2) 0.54172(11) 0.35161(9) 0.0201(6) Uani d . . . 1.0 . .
H H37 0.622132 0.547902 0.377056 0.024 Uiso calc U . R 1.0 . .
C C38 0.6073(2) 0.55713(12) 0.31008(9) 0.0224(6) Uani d . . . 1.0 . .
H H38A 0.645057 0.591689 0.297751 0.027 Uiso calc U . R 1.0 . .
H H38B 0.528883 0.568049 0.315664 0.027 Uiso calc U . R 1.0 . .
C C39 0.6097(2) 0.50723(12) 0.27773(9) 0.0211(6) Uani d . . . 1.0 . .
H H39A 0.541359 0.509227 0.260219 0.025 Uiso calc U . R 1.0 . .
H H39B 0.674214 0.512913 0.258645 0.025 Uiso calc U . R 1.0 . .
C C40 0.6174(2) 0.44656(12) 0.29763(8) 0.0173(5) Uani d . . . 1.0 . .
H H40 0.549886 0.426718 0.303966 0.021 Uiso calc U . R 1.0 . .
C C41 0.7185(2) 0.41802(12) 0.30723(8) 0.0162(5) Uani d . . . 1.0 . .
H H41 0.714126 0.379424 0.318321 0.019 Uiso calc U . R 1.0 . .
C C42 0.8332(2) 0.44403(13) 0.30126(9) 0.0216(6) Uani d . . . 1.0 . .
H H42A 0.853043 0.442258 0.270821 0.026 Uiso calc U . R 1.0 . .
H H42B 0.887888 0.420013 0.317035 0.026 Uiso calc U . R 1.0 . .
C C43 0.8418(2) 0.50794(13) 0.31646(10) 0.0228(6) Uani d . . . 1.0 . .
H H43A 0.920267 0.516798 0.323709 0.027 Uiso calc U . R 1.0 . .
H H43B 0.819172 0.534424 0.293166 0.027 Uiso calc U . R 1.0 . .
C C44 0.1076(13) 0.4314(6) 0.5396(5) 0.029(3) Uani d U P D 0.231(5) A -1
H H44A 0.072524 0.427706 0.567541 0.043 Uiso calc U P R 0.231(5) A -1
H H44B 0.185198 0.443797 0.543081 0.043 Uiso calc U P R 0.231(5) A -1
H H44C 0.105336 0.393567 0.525028 0.043 Uiso calc U P R 0.231(5) A -1
C C45 0.0308(10) 0.5741(4) 0.4885(5) 0.021(2) Uani d U P G 0.231(5) A -1
H H45 0.060734 0.612314 0.48544 0.025 Uiso calc U P R 0.231(5) A -1
C C46 0.0910(8) 0.5312(5) 0.5098(4) 0.019(2) Uani d U P DG 0.231(5) A -1
H H46 0.162049 0.540223 0.521347 0.023 Uiso calc U P R 0.231(5) A -1
C C47 0.0471(8) 0.4753(4) 0.5144(4) 0.0211(19) Uani d U P G 0.231(5) A -1
C C48 -0.0569(9) 0.4621(4) 0.4975(4) 0.021(2) Uani d U P DG 0.231(5) A -1
H H48 -0.086863 0.423899 0.50061 0.025 Uiso calc U P R 0.231(5) A -1
C C49 -0.1171(8) 0.5050(5) 0.4762(4) 0.023(2) Uani d U P G 0.231(5) A -1
H H49 -0.188179 0.495989 0.464703 0.028 Uiso calc U P R 0.231(5) A -1
C C50 -0.0732(10) 0.5609(4) 0.4717(5) 0.020(2) Uani d U P G 0.231(5) A -1
H H50 -0.114383 0.590197 0.457118 0.024 Uiso calc U P R 0.231(5) A -1
C C44A -0.0277(13) 0.3981(5) 0.5138(5) 0.034(3) Uani d U P . 0.269(5) A -2
H H44D 0.004612 0.390167 0.541707 0.051 Uiso calc U P R 0.269(5) A -2
H H44E 0.010608 0.374551 0.49229 0.051 Uiso calc U P R 0.269(5) A -2
H H44F -0.107022 0.388054 0.514037 0.051 Uiso calc U P R 0.269(5) A -2
C C45A -0.0144(10) 0.4617(3) 0.5035(3) 0.0228(19) Uani d U P G 0.269(5) A -2
C C46A 0.0817(8) 0.4917(4) 0.5147(3) 0.024(2) Uani d U P G 0.269(5) A -2
H H46A 0.13949 0.472073 0.529623 0.029 Uiso calc U P R 0.269(5) A -2
C C47A 0.0934(7) 0.5505(4) 0.5042(4) 0.026(2) Uani d U P G 0.269(5) A -2
H H47A 0.159188 0.570994 0.511926 0.031 Uiso calc U P R 0.269(5) A -2
C C48A 0.0090(10) 0.5792(3) 0.4824(4) 0.022(2) Uani d U P G 0.269(5) A -2
H H48A 0.016953 0.619338 0.475248 0.026 Uiso calc U P R 0.269(5) A -2
C C49A -0.0872(8) 0.5491(4) 0.4712(4) 0.020(2) Uani d U P G 0.269(5) A -2
H H49A -0.144982 0.56876 0.456267 0.024 Uiso calc U P R 0.269(5) A -2
C C50A -0.0989(7) 0.4904(4) 0.4817(4) 0.0193(19) Uani d U P G 0.269(5) A -2
H H50A -0.164683 0.469839 0.473964 0.023 Uiso calc U P R 0.269(5) A -2
Cl Cl1 0.30913(6) 0.26724(3) 0.38695(2) 0.02688(16) Uani d . . . 1.0 . .
Cl Cl2 0.62468(6) 0.47332(3) 0.43782(2) 0.02273(14) Uani d . . . 1.0 . .
Ge Ge1 0.54580(2) 0.35292(2) 0.37365(2) 0.01294(6) Uani d . . . 1.0 . .
N N1 0.63438(18) 0.31427(9) 0.42140(7) 0.0147(4) Uani d . . . 1.0 . .
N N2 0.49754(18) 0.35254(10) 0.46130(7) 0.0165(4) Uani d . . . 1.0 . .
N N3 0.36474(18) 0.40558(10) 0.43179(7) 0.0172(4) Uani d . . . 1.0 . .
Rh Rh1 0.45057(2) 0.27326(2) 0.33372(2) 0.01520(5) Uani d . . . 1.0 . .
Rh Rh2 0.64521(2) 0.44824(2) 0.36384(2) 0.01375(4) Uani d . . . 1.0 . .

loop_
_atom_site_aniso_label
_atom_site_aniso_U_11
_atom_site_aniso_U_22
_atom_site_aniso_U_33
_atom_site_aniso_U_12
_atom_site_aniso_U_13
_atom_site_aniso_U_23
C1 0.0167(12) 0.0150(11) 0.0147(13) -0.0045(10) -0.0002(10) -0.0013(9)
C2 0.0224(14) 0.0303(15) 0.0149(14) 0.0028(12) 0.0056(11) -0.0007(11)
C3 0.0210(13) 0.0290(15) 0.0124(13) 0.0028(11) 0.0024(11) -0.0019(10)
C4 0.0173(12) 0.0131(11) 0.0161(13) -0.0024(9) 0.0001(10) 0.0007(9)
C5 0.0187(12) 0.0158(12) 0.0121(12) 0.0007(10) -0.0012(10) 0.0014(9)
C6 0.0172(12) 0.0187(12) 0.0139(13) -0.0002(10) -0.0017(10) 0.0022(9)
C7 0.0193(13) 0.0213(13) 0.0242(15) -0.0052(11) -0.0023(11) 0.0030(11)
C8 0.0177(12) 0.0265(14) 0.0150(13) 0.0008(11) -0.0021(10) 0.0035(11)
C9 0.0205(13) 0.0255(14) 0.0132(13) 0.0059(11) -0.0035(10) 0.0001(10)
C10 0.0266(15) 0.0321(16) 0.0229(16) 0.0096(13) -0.0019(12) -0.0024(12)
C11 0.0249(14) 0.0195(13) 0.0209(15) 0.0044(11) -0.0043(11) -0.0033(11)
C12 0.0188(12) 0.0170(12) 0.0176(14) -0.0003(10) -0.0027(10) 0.0010(10)
C13 0.0260(15) 0.0158(13) 0.0321(17) -0.0023(11) -0.0011(13) 0.0014(11)
C14 0.0192(13) 0.0216(13) 0.0163(13) 0.0001(11) 0.0010(11) 0.0035(10)
C15 0.0247(14) 0.0318(16) 0.0151(14) 0.0064(12) -0.0010(11) 0.0052(11)
C16 0.0314(17) 0.0298(16) 0.0200(15) -0.0039(13) 0.0019(12) 0.0101(12)
C17 0.0285(16) 0.0359(17) 0.0153(15) -0.0006(13) -0.0021(12) -0.0022(12)
C18 0.0149(12) 0.0211(13) 0.0166(13) 0.0022(10) 0.0015(10) -0.0011(10)
C19 0.0333(17) 0.0241(15) 0.0321(18) 0.0020(13) -0.0117(14) -0.0035(13)
C20 0.0404(19) 0.0205(15) 0.0385(19) 0.0047(13) -0.0181(15) -0.0018(13)
C21 0.043(2) 0.043(2) 0.0233(17) 0.0260(16) -0.0019(15) -0.0052(14)
C22 0.0126(13) 0.052(2) 0.0293(17) 0.0005(13) 0.0018(12) 0.0128(15)
C23 0.0165(13) 0.0404(18) 0.0255(16) -0.0011(12) 0.0024(12) 0.0080(13)
C24 0.0234(14) 0.0362(17) 0.0152(14) 0.0114(12) 0.0019(11) 0.0007(12)
C25 0.0221(14) 0.0379(18) 0.0175(15) 0.0094(13) 0.0032(11) 0.0017(12)
C26 0.0271(15) 0.0325(16) 0.0281(17) -0.0022(13) -0.0112(13) 0.0023(13)
C27 0.0186(14) 0.0371(18) 0.0382(19) -0.0042(13) -0.0065(13) 0.0154(15)
C28 0.0243(14) 0.0212(13) 0.0139(13) -0.0044(11) 0.0047(11) -0.0044(10)
C29 0.0205(13) 0.0237(14) 0.0165(14) -0.0021(11) 0.0049(11) -0.0067(11)
C30 0.0327(17) 0.0237(15) 0.0309(18) 0.0021(13) 0.0070(14) -0.0063(12)
C31 0.0390(19) 0.0263(17) 0.051(2) -0.0062(15) 0.0009(17) -0.0183(15)
C32 0.0267(15) 0.0270(16) 0.0326(18) -0.0117(13) -0.0015(13) -0.0101(13)
C33 0.0202(14) 0.0422(19) 0.0256(17) -0.0088(13) -0.0027(12) -0.0101(14)
C34 0.0325(18) 0.067(3) 0.0254(18) -0.0105(18) -0.0116(15) -0.0017(17)
C35 0.0368(18) 0.0343(17) 0.0182(15) -0.0093(14) -0.0041(13) -0.0007(12)
C36 0.0241(14) 0.0164(12) 0.0213(15) -0.0077(11) -0.0022(11) 0.0019(10)
C37 0.0234(14) 0.0133(12) 0.0236(15) -0.0047(10) 0.0011(11) 0.0009(10)
C38 0.0195(13) 0.0186(13) 0.0290(16) 0.0007(11) -0.0002(11) 0.0059(11)
C39 0.0197(13) 0.0227(14) 0.0209(15) 0.0019(11) -0.0037(11) 0.0060(11)
C40 0.0177(12) 0.0205(12) 0.0136(13) -0.0014(10) 0.0002(10) -0.0003(10)
C41 0.0170(12) 0.0194(12) 0.0122(13) -0.0005(10) 0.0017(10) -0.0005(9)
C42 0.0163(13) 0.0294(15) 0.0191(14) 0.0007(11) 0.0008(10) 0.0010(11)
C43 0.0165(13) 0.0268(15) 0.0253(16) -0.0070(11) -0.0021(11) 0.0033(11)
C44 0.036(6) 0.022(5) 0.028(7) 0.000(5) 0.001(5) -0.004(5)
C45 0.024(4) 0.021(4) 0.019(4) -0.004(4) -0.001(4) -0.002(4)
C46 0.019(4) 0.019(4) 0.019(4) -0.002(4) -0.001(4) -0.006(4)
C47 0.025(4) 0.018(4) 0.020(4) -0.005(4) 0.004(4) -0.005(4)
C48 0.025(5) 0.017(4) 0.021(4) -0.010(4) 0.003(4) -0.007(3)
C49 0.024(4) 0.023(4) 0.022(4) -0.003(4) 0.005(4) -0.007(4)
C50 0.022(4) 0.021(4) 0.018(4) -0.003(4) 0.004(4) -0.002(4)
C44A 0.044(6) 0.021(5) 0.036(6) 0.009(5) -0.004(5) -0.003(5)
C45A 0.026(4) 0.020(3) 0.022(4) -0.002(3) 0.001(4) -0.005(3)
C46A 0.023(4) 0.029(4) 0.020(4) -0.002(4) -0.002(4) -0.010(4)
C47A 0.028(4) 0.030(4) 0.020(4) -0.003(4) -0.001(3) -0.008(4)
C48A 0.026(4) 0.021(4) 0.019(4) -0.007(3) 0.003(4) -0.006(3)
C49A 0.020(4) 0.020(4) 0.019(4) -0.003(4) 0.002(3) -0.006(4)
C50A 0.023(4) 0.013(4) 0.021(4) -0.005(3) 0.005(3) -0.007(3)
Cl1 0.0248(3) 0.0315(4) 0.0244(4) -0.0108(3) 0.0089(3) -0.0040(3)
Cl2 0.0301(4) 0.0204(3) 0.0177(3) -0.0050(3) 0.0031(3) -0.0054(2)
Ge1 0.01401(12) 0.01309(12) 0.01173(13) -0.00113(10) 0.00073(10) -0.00170(9)
N1 0.0168(10) 0.0131(10) 0.0143(11) -0.0008(8) -0.0003(8) 0.0017(8)
N2 0.0176(11) 0.0204(11) 0.0114(11) -0.0002(9) 0.0021(8) -0.0002(8)
N3 0.0159(11) 0.0227(11) 0.0130(11) 0.0004(9) 0.0022(8) -0.0018(8)
Rh1 0.01444(9) 0.01646(9) 0.01471(10) -0.00345(8) 0.00070(8) -0.00296(7)
Rh2 0.01524(9) 0.01237(8) 0.01363(10) -0.00115(7) -0.00009(7) -0.00088(7)

loop_
_atom_type_symbol
_atom_type_description
_atom_type_scat_dispersion_real
_atom_type_scat_dispersion_imag
_atom_type_scat_source
C C 0.0033 0.0016 'International Tables Vol C Tables 4.2.6.8 and 6.1.1.4'
H H 0.0000 0.0000 'International Tables Vol C Tables 4.2.6.8 and 6.1.1.4'
Cl Cl 0.1484 0.1585 'International Tables Vol C Tables 4.2.6.8 and 6.1.1.4'
Ge Ge 0.1547 1.8001 'International Tables Vol C Tables 4.2.6.8 and 6.1.1.4'
N N 0.0061 0.0033 'International Tables Vol C Tables 4.2.6.8 and 6.1.1.4'
Rh Rh -1.1178 0.9187 'International Tables Vol C Tables 4.2.6.8 and 6.1.1.4'

loop_
_geom_angle_atom_site_label_1
_geom_angle_atom_site_label_2
_geom_angle_atom_site_label_3
_geom_angle
N3 C1 N2 109.6(2)
N3 C1 Ge1 137.6(2)
N2 C1 Ge1 112.69(18)
N3 C2 C3 102.6(2)
N3 C2 H2A 111.3
C3 C2 H2A 111.3
N3 C2 H2B 111.3
C3 C2 H2B 111.3
H2A C2 H2B 109.2
N2 C3 C2 101.5(2)
N2 C3 H3A 111.5
C2 C3 H3A 111.5
N2 C3 H3B 111.5
C2 C3 H3B 111.5
H3A C3 H3B 109.3
N1 C4 N2 112.9(2)
N1 C4 C14 128.5(2)
N2 C4 C14 118.5(2)
C6 C5 C12 121.1(2)
C6 C5 N1 119.7(2)
C12 C5 N1 119.1(2)
C8 C6 C5 118.5(2)
C8 C6 C7 120.1(2)
C5 C6 C7 121.4(2)
C6 C7 H7A 109.5
C6 C7 H7B 109.4
H7A C7 H7B 109.5
C6 C7 H7C 109.5
H7A C7 H7C 109.5
H7B C7 H7C 109.5
C9 C8 C6 122.3(3)
C9 C8 H8 118.8
C6 C8 H8 118.8
C8 C9 C11 117.7(3)
C8 C9 C10 120.9(3)
C11 C9 C10 121.3(3)
C9 C10 H10A 109.5
C9 C10 H10B 109.5
H10A C10 H10B 109.5
C9 C10 H10C 109.5
H10A C10 H10C 109.5
H10B C10 H10C 109.5
C12 C11 C9 122.2(3)
C12 C11 H11 118.9
C9 C11 H11 118.9
C11 C12 C5 118.1(3)
C11 C12 C13 120.7(2)
C5 C12 C13 121.2(2)
C12 C13 H13A 109.5
C12 C13 H13B 109.5
H13A C13 H13B 109.5
C12 C13 H13C 109.5
H13A C13 H13C 109.5
H13B C13 H13C 109.5
C16 C14 C4 109.3(2)
C16 C14 C15 106.8(2)
C4 C14 C15 114.1(2)
C16 C14 C17 110.6(2)
C4 C14 C17 110.3(2)
C15 C14 C17 105.7(2)
C14 C15 H15A 109.5
C14 C15 H15B 109.5
H15A C15 H15B 109.5
C14 C15 H15C 109.5
H15A C15 H15C 109.5
H15B C15 H15C 109.5
C14 C16 H16A 109.5
C14 C16 H16B 109.5
H16A C16 H16B 109.5
C14 C16 H16C 109.5
H16A C16 H16C 109.5
H16B C16 H16C 109.5
C14 C17 H17A 109.5
C14 C17 H17B 109.5
H17A C17 H17B 109.5
C14 C17 H17C 109.5
H17A C17 H17C 109.5
H17B C17 H17C 109.5
N3 C18 C24 111.0(2)
N3 C18 C23 109.3(2)
C24 C18 C23 109.6(2)
N3 C18 C19 108.8(2)
C24 C18 C19 108.8(2)
C23 C18 C19 109.3(2)
C18 C19 C20 109.1(2)
C18 C19 H19A 109.9
C20 C19 H19A 109.9
C18 C19 H19B 109.9
C20 C19 H19B 109.9
H19A C19 H19B 108.3
C21 C20 C27 109.1(3)
C21 C20 C19 109.6(3)
C27 C20 C19 109.9(3)
C21 C20 H20 109.4
C27 C20 H20 109.4
C19 C20 H20 109.4
C20 C21 C22 109.8(3)
C20 C21 H21A 109.7
C22 C21 H21A 109.7
C20 C21 H21B 109.7
C22 C21 H21B 109.7
H21A C21 H21B 108.2
C21 C22 C26 110.3(3)
C21 C22 C23 109.6(3)
C26 C22 C23 109.0(3)
C21 C22 H22 109.3
C26 C22 H22 109.3
C23 C22 H22 109.3
C18 C23 C22 109.1(2)
C18 C23 H23A 109.9
C22 C23 H23A 109.9
C18 C23 H23B 109.9
C22 C23 H23B 109.9
H23A C23 H23B 108.3
C18 C24 C25 110.2(2)
C18 C24 H24A 109.6
C25 C24 H24A 109.6
C18 C24 H24B 109.6
C25 C24 H24B 109.6
H24A C24 H24B 108.1
C26 C25 C27 110.0(3)
C26 C25 C24 109.5(3)
C27 C25 C24 109.3(3)
C26 C25 H25 109.4
C27 C25 H25 109.4
C24 C25 H25 109.4
C25 C26 C22 108.9(2)
C25 C26 H26A 109.9
C22 C26 H26A 109.9
C25 C26 H26B 109.9
C22 C26 H26B 109.9
H26A C26 H26B 108.3
C20 C27 C25 109.5(3)
C20 C27 H27A 109.8
C25 C27 H27A 109.8
C20 C27 H27B 109.8
C25 C27 H27B 109.8
H27A C27 H27B 108.2
C29 C28 C35 123.8(3)
C29 C28 Rh1 69.90(16)
C35 C28 Rh1 113.42(19)
C29 C28 H28 118.1
C35 C28 H28 118.1
Rh1 C28 H28 86.7
C28 C29 C30 125.0(3)
C28 C29 Rh1 71.70(16)
C30 C29 Rh1 111.79(19)
C28 C29 H29 117.5
C30 C29 H29 117.5
Rh1 C29 H29 86.5
C31 C30 C29 113.9(3)
C31 C30 H30A 108.8
C29 C30 H30A 108.8
C31 C30 H30B 108.8
C29 C30 H30B 108.8
H30A C30 H30B 107.7
C30 C31 C32 114.0(3)
C30 C31 H31A 108.8
C32 C31 H31A 108.8
C30 C31 H31B 108.8
C32 C31 H31B 108.8
H31A C31 H31B 107.6
C33 C32 C31 122.4(3)
C33 C32 Rh1 70.85(17)
C31 C32 Rh1 110.7(2)
C33 C32 H32 118.8
C31 C32 H32 118.8
Rh1 C32 H32 88.5
C32 C33 C34 126.0(3)
C32 C33 Rh1 72.97(17)
C34 C33 Rh1 108.3(2)
C32 C33 H33 117.0
C34 C33 H33 117.0
Rh1 C33 H33 88.6
C35 C34 C33 114.8(3)
C35 C34 H34A 108.6
C33 C34 H34A 108.6
C35 C34 H34B 108.6
C33 C34 H34B 108.6
H34A C34 H34B 107.5
C34 C35 C28 113.5(3)
C34 C35 H35A 108.9
C28 C35 H35A 108.9
C34 C35 H35B 108.9
C28 C35 H35B 108.9
H35A C35 H35B 107.7
C37 C36 C43 122.7(3)
C37 C36 Rh2 70.20(15)
C43 C36 Rh2 111.47(18)
C37 C36 H36 118.7
C43 C36 H36 118.7
Rh2 C36 H36 88.4
C36 C37 C38 123.9(3)
C36 C37 Rh2 73.24(15)
C38 C37 Rh2 109.80(18)
C36 C37 H37 118.1
C38 C37 H37 118.1
Rh2 C37 H37 86.9
C37 C38 C39 113.3(2)
C37 C38 H38A 108.9
C39 C38 H38A 108.9
C37 C38 H38B 108.9
C39 C38 H38B 108.9
H38A C38 H38B 107.7
C40 C39 C38 113.8(2)
C40 C39 H39A 108.8
C38 C39 H39A 108.8
C40 C39 H39B 108.8
C38 C39 H39B 108.8
H39A C39 H39B 107.7
C41 C40 C39 124.1(2)
C41 C40 Rh2 70.16(15)
C39 C40 Rh2 113.55(18)
C41 C40 H40 117.9
C39 C40 H40 117.9
Rh2 C40 H40 86.3
C40 C41 C42 125.1(2)
C40 C41 Rh2 70.79(15)
C42 C41 Rh2 110.93(18)
C40 C41 H41 117.4
C42 C41 H41 117.4
Rh2 C41 H41 88.2
C41 C42 C43 113.3(2)
C41 C42 H42A 108.9
C43 C42 H42A 108.9
C41 C42 H42B 108.9
C43 C42 H42B 108.9
H42A C42 H42B 107.7
C36 C43 C42 111.8(2)
C36 C43 H43A 109.3
C42 C43 H43A 109.3
C36 C43 H43B 109.3
C42 C43 H43B 109.3
H43A C43 H43B 107.9
C47 C44 H44A 109.5
C47 C44 H44B 109.5
H44A C44 H44B 109.5
C47 C44 H44C 109.5
H44A C44 H44C 109.5
H44B C44 H44C 109.5
C46 C45 C50 120.0
C46 C45 H45 120.0
C50 C45 H45 120.0
C47 C46 C45 120.0
C47 C46 H46 120.0
C45 C46 H46 120.0
C46 C47 C48 120.0
C46 C47 C44 119.7(7)
C48 C47 C44 120.2(7)
C49 C48 C47 120.0
C49 C48 H48 120.0
C47 C48 H48 120.0
C50 C49 C48 120.0
C50 C49 H49 120.0
C48 C49 H49 120.0
C49 C50 C45 120.0
C49 C50 H50 120.0
C45 C50 H50 120.0
C45A C44A H44D 109.5
C45A C44A H44E 109.5
H44D C44A H44E 109.5
C45A C44A H44F 109.5
H44D C44A H44F 109.5
H44E C44A H44F 109.5
C46A C45A C50A 120.0
C46A C45A C44A 120.8(9)
C50A C45A C44A 119.2(9)
C47A C46A C45A 120.0
C47A C46A H46A 120.0
C45A C46A H46A 120.0
C46A C47A C48A 120.0
C46A C47A H47A 120.0
C48A C47A H47A 120.0
C49A C48A C47A 120.0
C49A C48A H48A 120.0
C47A C48A H48A 120.0
C50A C49A C48A 120.0
C50A C49A H49A 120.0
C48A C49A H49A 120.0
C49A C50A C45A 120.0
C49A C50A H50A 120.0
C45A C50A H50A 120.0
C1 Ge1 N1 78.91(10)
C1 Ge1 Rh1 108.70(7)
N1 Ge1 Rh1 107.20(6)
C1 Ge1 Rh2 98.99(7)
N1 Ge1 Rh2 102.63(6)
Rh1 Ge1 Rh2 142.383(13)
C4 N1 C5 128.5(2)
C4 N1 Ge1 116.88(18)
C5 N1 Ge1 114.61(16)
C1 N2 C4 118.4(2)
C1 N2 C3 109.3(2)
C4 N2 C3 129.7(2)
C1 N3 C2 111.7(2)
C1 N3 C18 127.3(2)
C2 N3 C18 121.0(2)
C29 Rh1 C28 38.40(11)
C29 Rh1 C33 96.15(12)
C28 Rh1 C33 81.56(11)
C29 Rh1 C32 81.45(11)
C28 Rh1 C32 90.17(11)
C33 Rh1 C32 36.17(12)
C29 Rh1 Cl1 156.06(8)
C28 Rh1 Cl1 164.94(8)
C33 Rh1 Cl1 89.81(9)
C32 Rh1 Cl1 90.08(9)
C29 Rh1 Ge1 93.40(8)
C28 Rh1 Ge1 91.92(7)
C33 Rh1 Ge1 155.02(9)
C32 Rh1 Ge1 168.78(9)
Cl1 Rh1 Ge1 90.75(2)
C41 Rh2 C40 39.05(10)
C41 Rh2 C37 97.51(11)
C40 Rh2 C37 81.87(11)
C41 Rh2 C36 81.38(10)
C40 Rh2 C36 89.54(11)
C37 Rh2 C36 36.56(10)
C41 Rh2 Cl2 159.90(7)
C40 Rh2 Cl2 160.38(8)
C37 Rh2 Cl2 87.04(8)
C36 Rh2 Cl2 91.13(8)
C41 Rh2 Ge1 91.08(7)
C40 Rh2 Ge1 91.77(7)
C37 Rh2 Ge1 156.99(8)
C36 Rh2 Ge1 166.28(8)
Cl2 Rh2 Ge1 92.192(19)

loop_
_geom_bond_atom_site_label_1
_geom_bond_atom_site_label_2
_geom_bond_distance
C1 N3 1.318(3)
C1 N2 1.385(3)
C1 Ge1 1.984(3)
C2 N3 1.476(3)
C2 C3 1.521(4)
C2 H2A 0.99
C2 H2B 0.99
C3 N2 1.490(3)
C3 H3A 0.99
C3 H3B 0.99
C4 N1 1.303(3)
C4 N2 1.392(3)
C4 C14 1.541(4)
C5 C6 1.400(4)
C5 C12 1.401(4)
C5 N1 1.445(3)
C6 C8 1.388(4)
C6 C7 1.498(4)
C7 H7A 0.98
C7 H7B 0.98
C7 H7C 0.98
C8 C9 1.387(4)
C8 H8 0.95
C9 C11 1.396(4)
C9 C10 1.514(4)
C10 H10A 0.98
C10 H10B 0.98
C10 H10C 0.98
C11 C12 1.392(4)
C11 H11 0.95
C12 C13 1.503(4)
C13 H13A 0.98
C13 H13B 0.98
C13 H13C 0.98
C14 C16 1.537(4)
C14 C15 1.542(4)
C14 C17 1.546(4)
C15 H15A 0.98
C15 H15B 0.98
C15 H15C 0.98
C16 H16A 0.98
C16 H16B 0.98
C16 H16C 0.98
C17 H17A 0.98
C17 H17B 0.98
C17 H17C 0.98
C18 N3 1.486(3)
C18 C24 1.518(4)
C18 C23 1.538(4)
C18 C19 1.541(4)
C19 C20 1.542(4)
C19 H19A 0.99
C19 H19B 0.99
C20 C21 1.518(5)
C20 C27 1.522(5)
C20 H20 1.0
C21 C22 1.526(5)
C21 H21A 0.99
C21 H21B 0.99
C22 C26 1.528(5)
C22 C23 1.541(4)
C22 H22 1.0
C23 H23A 0.99
C23 H23B 0.99
C24 C25 1.532(4)
C24 H24A 0.99
C24 H24B 0.99
C25 C26 1.522(4)
C25 C27 1.526(5)
C25 H25 1.0
C26 H26A 0.99
C26 H26B 0.99
C27 H27A 0.99
C27 H27B 0.99
C28 C29 1.394(4)
C28 C35 1.520(4)
C28 Rh1 2.130(3)
C28 H28 0.95
C29 C30 1.510(4)
C29 Rh1 2.107(3)
C29 H29 0.95
C30 C31 1.510(5)
C30 H30A 0.99
C30 H30B 0.99
C31 C32 1.520(5)
C31 H31A 0.99
C31 H31B 0.99
C32 C33 1.368(5)
C32 Rh1 2.216(3)
C32 H32 0.95
C33 C34 1.517(5)
C33 Rh1 2.189(3)
C33 H33 0.95
C34 C35 1.503(5)
C34 H34A 0.99
C34 H34B 0.99
C35 H35A 0.99
C35 H35B 0.99
C36 C37 1.380(4)
C36 C43 1.512(4)
C36 Rh2 2.219(3)
C36 H36 0.95
C37 C38 1.511(4)
C37 Rh2 2.181(3)
C37 H37 0.95
C38 C39 1.530(4)
C38 H38A 0.99
C38 H38B 0.99
C39 C40 1.524(4)
C39 H39A 0.99
C39 H39B 0.99
C40 C41 1.411(4)
C40 Rh2 2.115(3)
C40 H40 0.95
C41 C42 1.512(4)
C41 Rh2 2.106(3)
C41 H41 0.95
C42 C43 1.540(4)
C42 H42A 0.99
C42 H42B 0.99
C43 H43A 0.99
C43 H43B 0.99
C44 C47 1.472(17)
C44 H44A 0.98
C44 H44B 0.98
C44 H44C 0.98
C45 C46 1.39
C45 C50 1.39
C45 H45 0.95
C46 C47 1.39
C46 H46 0.95
C47 C48 1.39
C48 C49 1.39
C48 H48 0.95
C49 C50 1.39
C49 H49 0.95
C50 H50 0.95
C44A C45A 1.496(14)
C44A H44D 0.98
C44A H44E 0.98
C44A H44F 0.98
C45A C46A 1.39
C45A C50A 1.39
C46A C47A 1.39
C46A H46A 0.95
C47A C48A 1.39
C47A H47A 0.95
C48A C49A 1.39
C48A H48A 0.95
C49A C50A 1.39
C49A H49A 0.95
C50A H50A 0.95
Cl1 Rh1 2.3921(7)
Cl2 Rh2 2.4150(7)
Ge1 N1 2.044(2)
Ge1 Rh1 2.4912(3)
Ge1 Rh2 2.5029(3)
